data_4064249
loop_
_publ_author_name
'Figueroa, Ruth'
'Froese, Robert D.'
'He, Yiyong'
'Klosin, Jerzy'
'Theriault, Curt N.'
'Abboud, Khalil A.'

_publ_section_title
;
 Synthesis of Imino-Enamido Hafnium and Zirconium Complexes: A New Family
 of Olefin Polymerization Catalysts with Ultrahigh-Molecular-Weight
 Capabilities
;
_journal_issue 6
_journal_name_full Organometallics
_journal_page_first 1695
_journal_paper_doi 10.1021/om101207a
_journal_volume 30
_journal_year 2011
_chemical_formula_sum 'C10 H15 N O2'
_chemical_formula_weight 181.23
_chemical_name_systematic
; 
 ? 
;
_space_group_IT_number 14
_symmetry_cell_setting monoclinic
_symmetry_space_group_name_Hall '-P 2ybc'
_symmetry_space_group_name_H-M 'P 1 21/c 1'
_atom_sites_solution_hydrogens geom
_atom_sites_solution_primary direct
_atom_sites_solution_secondary difmap
_audit_creation_method SHELXL-97
_cell_angle_alpha 90.00
_cell_angle_beta 105.091(5)
_cell_angle_gamma 90.00
_cell_formula_units_Z 4
_cell_length_a 6.6799(11)
_cell_length_b 15.299(3)
_cell_length_c 9.6124(15)
_cell_measurement_reflns_used 2194
_cell_measurement_temperature 200(2)
_cell_measurement_theta_max 24.87
_cell_measurement_theta_min 2.57
_cell_volume 948.5(3)
_computing_cell_refinement 'Bruker SAINT'
_computing_data_collection 'Bruker APEX2'
_computing_data_reduction 'Bruker SAINT'
_computing_molecular_graphics 'Bruker SHELXTL'
_computing_publication_material 'Bruker SHELXTL'
_computing_structure_refinement 'SHELXL-97 (Sheldrick, 2008)'
_computing_structure_solution 'SHELXS-97 (Sheldrick, 2008)'
_diffrn_ambient_temperature 200(2)
_diffrn_measured_fraction_theta_full 0.987
_diffrn_measured_fraction_theta_max 0.987
_diffrn_measurement_device_type 'Bruker APEX-II CCD'
_diffrn_measurement_method '\f and \w scans'
_diffrn_radiation_monochromator graphite
_diffrn_radiation_source 'fine-focus sealed tube'
_diffrn_radiation_type MoK\a
_diffrn_radiation_wavelength 0.71073
_diffrn_reflns_av_R_equivalents 0.0250
_diffrn_reflns_av_sigmaI/netI 0.0225
_diffrn_reflns_limit_h_max 7
_diffrn_reflns_limit_h_min -7
_diffrn_reflns_limit_k_max 18
_diffrn_reflns_limit_k_min -18
_diffrn_reflns_limit_l_max 11
_diffrn_reflns_limit_l_min -7
_diffrn_reflns_number 5767
_diffrn_reflns_theta_full 25.02
_diffrn_reflns_theta_max 25.02
_diffrn_reflns_theta_min 2.57
_exptl_absorpt_coefficient_mu 0.088
_exptl_absorpt_correction_type none
_exptl_crystal_colour colorless
_exptl_crystal_density_diffrn 1.269
_exptl_crystal_density_method 'not measured'
_exptl_crystal_description plate
_exptl_crystal_F_000 392
_exptl_crystal_size_max 0.50
_exptl_crystal_size_mid 0.50
_exptl_crystal_size_min 0.50
_refine_diff_density_max 0.164
_refine_diff_density_min -0.166
_refine_diff_density_rms 0.035
_refine_ls_extinction_coef 0.022(4)
_refine_ls_extinction_expression Fc^*^=kFc[1+0.001xFc^2^\l^3^/sin(2\q)]^-1/4^
_refine_ls_extinction_method SHELXL
_refine_ls_goodness_of_fit_ref 1.071
_refine_ls_hydrogen_treatment constr
_refine_ls_matrix_type full
_refine_ls_number_parameters 119
_refine_ls_number_reflns 1647
_refine_ls_number_restraints 0
_refine_ls_restrained_S_all 1.071
_refine_ls_R_factor_all 0.0474
_refine_ls_R_factor_gt 0.0391
_refine_ls_shift/su_max 0.000
_refine_ls_shift/su_mean 0.000
_refine_ls_structure_factor_coef Fsqd
_refine_ls_weighting_details 'calc w=1/[\s^2^(Fo^2^)+(0.0577P)^2^+0.1572P] where P=(Fo^2^+2Fc^2^)/3'
_refine_ls_weighting_scheme calc
_refine_ls_wR_factor_gt 0.1030
_refine_ls_wR_factor_ref 0.1097
_reflns_number_gt 1369
_reflns_number_total 1647
_reflns_threshold_expression >2\s(I)
_cod_data_source_file om101207a_si_002.cif
_cod_data_source_block 16
_cod_depositor_comments
;
The following automatic conversions were performed:

'_symmetry_cell_setting' value 'Monoclinic' changed to 'monoclinic'
according to /home/saulius/struct/CIF-dictionaries/cif_core.dic
dictionary named 'cif_core.dic' version 2.4.1 from 2010-06-29.

Automatic conversion script
Id: cif_fix_values 1715 2011-07-08 13:25:40Z adriana 
;
_cod_original_sg_symbol_H-M P21/c
_cod_database_code 4064249

loop_
_symmetry_equiv_pos_as_xyz
'x, y, z'
'-x, y+1/2, -z+1/2'
'-x, -y, -z'
'x, -y-1/2, z-1/2'

loop_
_atom_site_label
_atom_site_type_symbol
_atom_site_fract_x
_atom_site_fract_y
_atom_site_fract_z
_atom_site_U_iso_or_equiv
_atom_site_adp_type
_atom_site_occupancy
_atom_site_symmetry_multiplicity
_atom_site_calc_flag
_atom_site_refinement_flags
N1 N 0.34699(16) 0.63960(7) 0.11263(12) 0.0285(3) Uani 1 1 d .
O1 O -0.06868(15) 0.67019(8) -0.01935(12) 0.0496(4) Uani 1 1 d .
O2 O 0.55751(17) 0.58696(7) 0.39903(11) 0.0457(3) Uani 1 1 d .
C1 C 0.0429(2) 0.65233(9) -0.09764(16) 0.0321(4) Uani 1 1 d .
C2 C -0.0413(2) 0.65147(11) -0.25912(17) 0.0405(4) Uani 1 1 d .
H2A H -0.0456 0.7122 -0.2954 0.049 Uiso 1 1 calc R
H2B H -0.1853 0.6291 -0.2833 0.049 Uiso 1 1 calc R
C3 C 0.0851(2) 0.59609(11) -0.33534(16) 0.0401(4) Uani 1 1 d .
H3A H 0.0290 0.6015 -0.4410 0.048 Uiso 1 1 calc R
H3B H 0.0773 0.5339 -0.3088 0.048 Uiso 1 1 calc R
C4 C 0.3083(2) 0.62664(10) -0.29188(15) 0.0362(4) Uani 1 1 d .
H4A H 0.3946 0.5867 -0.3330 0.043 Uiso 1 1 calc R
H4B H 0.3177 0.6858 -0.3312 0.043 Uiso 1 1 calc R
C5 C 0.3890(2) 0.62866(9) -0.13159(15) 0.0307(3) Uani 1 1 d .
H5 H 0.5347 0.6244 -0.0923 0.037 Uiso 1 1 calc R
C6 C 0.2695(2) 0.63614(8) -0.03935(14) 0.0266(3) Uani 1 1 d .
C7 C 0.5732(2) 0.64114(10) 0.16454(16) 0.0355(4) Uani 1 1 d .
H7A H 0.6293 0.6893 0.1172 0.043 Uiso 1 1 calc R
H7B H 0.6309 0.5854 0.1397 0.043 Uiso 1 1 calc R
C8 C 0.6366(2) 0.65390(10) 0.32547(17) 0.0436(4) Uani 1 1 d .
H8A H 0.7898 0.6545 0.3593 0.052 Uiso 1 1 calc R
H8B H 0.5852 0.7113 0.3491 0.052 Uiso 1 1 calc R
C9 C 0.2627(2) 0.57172(9) 0.18986(15) 0.0356(4) Uani 1 1 d .
H9A H 0.3079 0.5134 0.1653 0.043 Uiso 1 1 calc R
H9B H 0.1093 0.5735 0.1596 0.043 Uiso 1 1 calc R
C10 C 0.3369(2) 0.58605(11) 0.35056(16) 0.0446(4) Uani 1 1 d .
H10A H 0.2819 0.6424 0.3754 0.054 Uiso 1 1 calc R
H10B H 0.2821 0.5389 0.4009 0.054 Uiso 1 1 calc R

loop_
_atom_site_aniso_label
_atom_site_aniso_U_11
_atom_site_aniso_U_22
_atom_site_aniso_U_33
_atom_site_aniso_U_23
_atom_site_aniso_U_13
_atom_site_aniso_U_12
N1 0.0288(6) 0.0314(6) 0.0243(6) 0.0012(5) 0.0049(5) -0.0001(4)
O1 0.0332(6) 0.0755(8) 0.0418(7) 0.0001(6) 0.0128(5) 0.0126(5)
O2 0.0529(7) 0.0484(6) 0.0294(6) 0.0071(5) -0.0005(5) -0.0002(5)
C1 0.0288(7) 0.0344(7) 0.0331(8) 0.0032(6) 0.0078(6) 0.0017(5)
C2 0.0286(7) 0.0535(9) 0.0356(9) 0.0048(7) 0.0012(6) 0.0037(6)
C3 0.0395(8) 0.0511(9) 0.0260(8) 0.0007(7) 0.0018(6) -0.0002(7)
C4 0.0354(8) 0.0450(8) 0.0285(8) 0.0022(6) 0.0091(6) 0.0022(6)
C5 0.0276(7) 0.0338(7) 0.0297(8) 0.0014(6) 0.0056(6) 0.0013(5)
C6 0.0279(7) 0.0250(7) 0.0259(7) 0.0004(5) 0.0050(6) 0.0000(5)
C7 0.0300(7) 0.0410(8) 0.0320(8) 0.0035(6) 0.0017(6) -0.0023(6)
C8 0.0441(9) 0.0443(9) 0.0349(9) 0.0019(7) -0.0032(7) -0.0047(7)
C9 0.0374(8) 0.0403(8) 0.0293(8) 0.0041(6) 0.0087(6) -0.0033(6)
C10 0.0504(9) 0.0537(9) 0.0298(9) 0.0057(7) 0.0106(7) -0.0011(7)

loop_
_atom_type_symbol
_atom_type_description
_atom_type_scat_dispersion_real
_atom_type_scat_dispersion_imag
_atom_type_scat_source
C C 0.0033 0.0016 'International Tables Vol C Tables 4.2.6.8 and 6.1.1.4'
H H 0.0000 0.0000 'International Tables Vol C Tables 4.2.6.8 and 6.1.1.4'
N N 0.0061 0.0033 'International Tables Vol C Tables 4.2.6.8 and 6.1.1.4'
O O 0.0106 0.0060 'International Tables Vol C Tables 4.2.6.8 and 6.1.1.4'

loop_
_geom_angle_atom_site_label_1
_geom_angle_atom_site_label_2
_geom_angle_atom_site_label_3
_geom_angle
C6 N1 C7 114.82(11)
C6 N1 C9 114.10(10)
C7 N1 C9 109.65(10)
C8 O2 C10 109.32(11)
O1 C1 C6 121.90(13)
O1 C1 C2 120.89(12)
C6 C1 C2 117.09(12)
C1 C2 C3 113.46(12)
C1 C2 H2A 108.9
C3 C2 H2A 108.9
C1 C2 H2B 108.9
C3 C2 H2B 108.9
H2A C2 H2B 107.7
C2 C3 C4 109.09(12)
C2 C3 H3A 109.9
C4 C3 H3A 109.9
C2 C3 H3B 109.9
C4 C3 H3B 109.9
H3A C3 H3B 108.3
C5 C4 C3 110.85(11)
C5 C4 H4A 109.5
C3 C4 H4A 109.5
C5 C4 H4B 109.5
C3 C4 H4B 109.5
H4A C4 H4B 108.1
C6 C5 C4 124.42(13)
C6 C5 H5 117.8
C4 C5 H5 117.8
C5 C6 N1 124.23(12)
C5 C6 C1 119.04(12)
N1 C6 C1 116.33(11)
N1 C7 C8 109.98(12)
N1 C7 H7A 109.7
C8 C7 H7A 109.7
N1 C7 H7B 109.7
C8 C7 H7B 109.7
H7A C7 H7B 108.2
O2 C8 C7 112.07(12)
O2 C8 H8A 109.2
C7 C8 H8A 109.2
O2 C8 H8B 109.2
C7 C8 H8B 109.2
H8A C8 H8B 107.9
N1 C9 C10 110.29(11)
N1 C9 H9A 109.6
C10 C9 H9A 109.6
N1 C9 H9B 109.6
C10 C9 H9B 109.6
H9A C9 H9B 108.1
O2 C10 C9 111.82(12)
O2 C10 H10A 109.3
C9 C10 H10A 109.3
O2 C10 H10B 109.3
C9 C10 H10B 109.3
H10A C10 H10B 107.9

loop_
_geom_bond_atom_site_label_1
_geom_bond_atom_site_label_2
_geom_bond_distance
N1 C6 1.4181(18)
N1 C7 1.4627(17)
N1 C9 1.4712(17)
O1 C1 1.2199(17)
O2 C8 1.4220(19)
O2 C10 1.4254(19)
C1 C6 1.4916(18)
C1 C2 1.507(2)
C2 C3 1.513(2)
C2 H2A 0.9900
C2 H2B 0.9900
C3 C4 1.514(2)
C3 H3A 0.9900
C3 H3B 0.9900
C4 C5 1.4943(19)
C4 H4A 0.9900
C4 H4B 0.9900
C5 C6 1.3438(19)
C5 H5 0.9500
C7 C8 1.506(2)
C7 H7A 0.9900
C7 H7B 0.9900
C8 H8A 0.9900
C8 H8B 0.9900
C9 C10 1.510(2)
C9 H9A 0.9900
C9 H9B 0.9900
C10 H10A 0.9900
C10 H10B 0.9900

loop_
_cod_related_entry_id
_cod_related_entry_database
_cod_related_entry_code
1 ChemSpider 9542289
